data_7714496
loop_
_publ_author_name
'kumbhare, liladhar B.'
'Singla, Hardik'
'Prathap, Anu M. U.'
'Sawant, Shilpa'
'Wadawale, A. P.'
'Ruz, Priyanka'
'Bahadur, Jitendra'

_publ_section_title
;
 Hydrogen-bonded linear chain assemblies of palladium(II)-selenoether
 complexes: solid state aggregates as template for nano-structural
 Pd17Se15 leading to efficient electrocatalytic activity.
;
_journal_name_full 'Dalton Transactions'
_journal_paper_doi 10.1039/D3DT02170J
_journal_year 2023
_chemical_formula_sum 'C24 H36 Cl12 O10 Sn4'
_chemical_formula_weight 1384.69
_space_group_crystal_system monoclinic
_space_group_IT_number 14
_space_group_name_Hall '-P 2yn'
_space_group_name_H-M_alt 'P 1 21/n 1'
_atom_sites_solution_hydrogens geom
_atom_sites_solution_primary iterative
_audit_creation_method SHELXL-2017/1
_audit_update_record
;
2022-06-08 deposited with the CCDC.	2023-11-09 downloaded from the CCDC.
;
_cell_angle_alpha 90
_cell_angle_beta 96.947(2)
_cell_angle_gamma 90
_cell_formula_units_Z 2
_cell_length_a 10.1566(3)
_cell_length_b 10.0994(3)
_cell_length_c 23.0816(6)
_cell_measurement_reflns_used 11733
_cell_measurement_temperature 298(2)
_cell_measurement_theta_max 76.0860
_cell_measurement_theta_min 3.8800
_cell_volume 2350.23(12)
_computing_cell_refinement 'CrysAlisPro 1.171.40.57a (Rigaku OD, 2019)'
_computing_data_collection 'CrysAlisPro 1.171.40.57a (Rigaku OD, 2019)'
_computing_data_reduction 'CrysAlisPro 1.171.40.57a (Rigaku OD, 2019)'
_computing_structure_refinement 'SHELXL-2017/1 (Sheldrick, 2017)'
_computing_structure_solution 'OLEX 1.2'
_diffrn_ambient_temperature 298(2)
_diffrn_detector 'Hybrid Pixel Array Detector'
_diffrn_detector_area_resol_mean 10.0000
_diffrn_detector_type HyPix
_diffrn_measured_fraction_theta_full 0.996
_diffrn_measured_fraction_theta_max 0.951
_diffrn_measurement_details
;
List of Runs (angles in degrees, time in seconds):

  # Type    Start    End  Width  t~exp~   \w     \q     \k     \f   Frames
#--------------------------------------------------------------------------
  1  \w    -41.00  23.00   0.50    0.15    --  -47.70  40.00  66.00  128
  2  \w   -119.00 -76.00   0.50    0.15    --  -47.70 -40.00 -87.00   86
  3  \w    -72.00 -46.00   0.50    0.15    --  -47.70 -40.00 -87.00   52
  4  \w      8.00  34.00   0.50    0.15    --   47.70 -40.00 -87.00   52
  5  \w   -140.00-115.00   0.50    0.50    --  -86.25 -40.00 -87.00   50
  6  \w    -45.00 -20.00   0.50    0.50    --  -86.25  40.00  66.00   50
  7  \w     97.00 177.00   0.50    0.50    --  107.74  40.00  66.00  160
  8  \w   -119.00 -73.00   0.50    0.15    --  -47.70-125.00-150.00   92
  9  \w     -8.00  24.00   0.50    0.15    --  -47.70  19.00-150.00   64
 10  \w   -116.00 -77.00   0.50    0.15    --  -47.70-125.00  30.00   78
 11  \w     42.00  97.00   0.50    0.15    --   47.70  40.00  66.00  110
 12  \w    -42.00 -14.00   0.50    0.50    --  -86.25  37.00-180.00   56
 13  \w   -132.00 -87.00   0.50    0.50    --  -86.25 -57.00-180.00   90
 14  \w    -63.00 -15.00   0.50    0.50    --  -86.25  57.00-180.00   96
 15  \w    -63.00 -15.00   0.50    0.50    --  -86.25  57.00-120.00   96
 16  \w    -42.00 -14.00   0.50    0.50    --  -86.25  37.00 150.00   56
 17  \w    -41.00 -13.00   0.50    0.50    --  -86.25  37.00  30.00   56
 18  \w     37.00  62.00   0.50    0.50    --  107.74 -57.00   0.00   50
 19  \w    116.00 177.00   0.50    0.50    --  107.74  19.00-180.00  122
 20  \w     37.00  63.00   0.50    0.50    --  107.74 -57.00 -60.00   52
 21  \w     36.00  65.00   0.50    0.50    --  107.74 -57.00 -90.00   58
 22  \w     38.00 104.00   0.50    0.50    --  107.74 -77.00 150.00  132
 23  \w    145.00 170.00   0.50    0.50    --  107.74  57.00   0.00   50
 24  \w     98.00 124.00   0.50    0.50    --  107.74  57.00   0.00   52
 25  \w     67.00  95.00   0.50    0.50    --  107.74 -77.00-120.00   56
 26  \w     43.00 103.00   0.50    0.50    --  107.74 -77.00 -90.00  120
 27  \w     42.00 104.00   0.50    0.50    --  107.74-125.00 -90.00  124
 28  \w     37.00  62.00   0.50    0.50    --  107.74 -77.00-120.00   50
;
_diffrn_measurement_device 'four-circle diffractometer'
_diffrn_measurement_device_type 'XtaLAB Synergy, Dualflex, HyPix'
_diffrn_measurement_method '\w scans'
_diffrn_orient_matrix_type 'CrysAlisPro convention (1999,Acta A55,543-557)'
_diffrn_orient_matrix_UB_11 -0.1304792000
_diffrn_orient_matrix_UB_12 -0.0768748000
_diffrn_orient_matrix_UB_13 0.0020477000
_diffrn_orient_matrix_UB_21 0.0160935000
_diffrn_orient_matrix_UB_22 0.0133734000
_diffrn_orient_matrix_UB_23 0.0669804000
_diffrn_orient_matrix_UB_31 -0.0779082000
_diffrn_orient_matrix_UB_32 0.1310445000
_diffrn_orient_matrix_UB_33 -0.0055775000
_diffrn_radiation_monochromator mirror
_diffrn_radiation_probe x-ray
_diffrn_radiation_type 'Cu K\a'
_diffrn_radiation_wavelength 1.54184
_diffrn_reflns_av_R_equivalents 0.0686
_diffrn_reflns_av_unetI/netI 0.0526
_diffrn_reflns_Laue_measured_fraction_full 0.996
_diffrn_reflns_Laue_measured_fraction_max 0.951
_diffrn_reflns_limit_h_max 12
_diffrn_reflns_limit_h_min -12
_diffrn_reflns_limit_k_max 12
_diffrn_reflns_limit_k_min -11
_diffrn_reflns_limit_l_max 27
_diffrn_reflns_limit_l_min -29
_diffrn_reflns_number 17484
_diffrn_reflns_point_group_measured_fraction_full 0.996
_diffrn_reflns_point_group_measured_fraction_max 0.951
_diffrn_reflns_theta_full 67.684
_diffrn_reflns_theta_max 77.155
_diffrn_reflns_theta_min 3.859
_diffrn_source 'micro-focus sealed X-ray tube'
_diffrn_source_type 'PhotonJet (Cu) X-ray Source'
_exptl_absorpt_coefficient_mu 23.360
_exptl_absorpt_correction_T_max 1.00000
_exptl_absorpt_correction_T_min 0.03597
_exptl_absorpt_correction_type multi-scan
_exptl_absorpt_process_details
;
CrysAlisPro 1.171.40.57a (Rigaku Oxford Diffraction, 2019)
Empirical absorption correction using spherical harmonics,
 implemented in SCALE3 ABSPACK scaling algorithm.
;
_exptl_crystal_colour colourless
_exptl_crystal_density_diffrn 1.957
_exptl_crystal_description plate
_exptl_crystal_F_000 1328
_exptl_crystal_size_max 0.100
_exptl_crystal_size_mid 0.100
_exptl_crystal_size_min 0.010
_refine_diff_density_max 1.761
_refine_diff_density_min -1.868
_refine_diff_density_rms 0.204
_refine_ls_extinction_method none
_refine_ls_goodness_of_fit_ref 1.076
_refine_ls_hydrogen_treatment constr
_refine_ls_matrix_type full
_refine_ls_number_parameters 286
_refine_ls_number_reflns 4732
_refine_ls_number_restraints 105
_refine_ls_restrained_S_all 1.073
_refine_ls_R_factor_all 0.0660
_refine_ls_R_factor_gt 0.0610
_refine_ls_shift/su_max 0.000
_refine_ls_shift/su_mean 0.000
_refine_ls_structure_factor_coef Fsqd
_refine_ls_weighting_details 'w=1/[\s^2^(Fo^2^)+(0.1336P)^2^+0.1519P] where P=(Fo^2^+2Fc^2^)/3'
_refine_ls_weighting_scheme calc
_refine_ls_wR_factor_gt 0.1745
_refine_ls_wR_factor_ref 0.1821
_reflns_Friedel_coverage 0.000
_reflns_number_gt 4092
_reflns_number_total 4732
_reflns_threshold_expression 'I > 2\s(I)'
_cod_data_source_file d3dt02170j2.cif
_cod_data_source_block shelx_CCDC1
_cod_original_sg_symbol_H-M 'P 21/n'
_cod_database_code 7714496
_shelx_shelxl_version_number 2017/1
_shelx_space_group_comment
;
The symmetry employed for this shelxl refinement is uniquely defined
by the following loop, which should always be used as a source of
symmetry information in preference to the above space-group names.
They are only intended as comments.
;
_shelx_estimated_absorpt_t_min 0.203
_shelx_estimated_absorpt_t_max 0.800
_oxdiff_exptl_absorpt_empirical_full_min 0.400
_oxdiff_exptl_absorpt_empirical_full_max 15.526
_oxdiff_exptl_absorpt_empirical_details
;
Empirical correction (ABSPACK) includes:
- Absorption correction using spherical harmonics
- Frame scaling
;
_diffrn_oxdiff_digest_frames
;
012481a7e2a1ff2627d6f7d1e9383c83fd0004704fd
;

loop_
_space_group_symop_operation_xyz
'x, y, z'
'-x+1/2, y+1/2, -z+1/2'
'-x, -y, -z'
'x-1/2, -y-1/2, z-1/2'

loop_
_atom_site_label
_atom_site_type_symbol
_atom_site_fract_x
_atom_site_fract_y
_atom_site_fract_z
_atom_site_U_iso_or_equiv
_atom_site_adp_type
_atom_site_occupancy
_atom_site_site_symmetry_order
_atom_site_calc_flag
_atom_site_refinement_flags_posn
_atom_site_refinement_flags_adp
_atom_site_refinement_flags_occupancy
_atom_site_disorder_assembly
_atom_site_disorder_group
C1 C 0.1651(8) 0.3037(8) 0.6016(4) 0.0735(19) Uani 1 1 d . . . . .
C2 C 0.1091(10) 0.1681(9) 0.5788(5) 0.089(3) Uani 1 1 d . . . . .
C3 C 0.5547(7) 0.7717(8) 0.6417(3) 0.0636(16) Uani 1 1 d . U . . .
C4 C 0.6124(9) 0.8694(9) 0.6904(3) 0.077(2) Uani 1 1 d . U . . .
C6 C 0.399(3) 0.478(2) 0.7452(6) 0.224(11) Uani 1 1 d . U . . .
H6A H 0.378614 0.570651 0.744988 0.336 Uiso 1 1 calc R U . . .
H6B H 0.470701 0.460053 0.775447 0.336 Uiso 1 1 calc R U . . .
H6C H 0.322669 0.427754 0.752328 0.336 Uiso 1 1 calc R U . . .
C7 C 0.1675(9) 0.6521(10) 0.5960(5) 0.089(2) Uani 1 1 d . U . . .
H7A H 0.189140 0.727970 0.573169 0.106 Uiso 1 1 calc R U . . .
H7B H 0.100370 0.600816 0.572422 0.106 Uiso 1 1 calc R U . . .
C8 C 0.1113(14) 0.7007(12) 0.6507(7) 0.126(4) Uani 1 1 d . U . . .
H8A H 0.060667 0.631105 0.665731 0.189 Uiso 1 1 calc R U . . .
H8B H 0.055021 0.775867 0.641042 0.189 Uiso 1 1 calc R U . . .
H8C H 0.182784 0.725660 0.679716 0.189 Uiso 1 1 calc R U . . .
C9 C 0.5110(10) 0.7932(8) 0.4727(4) 0.083(2) Uani 1 1 d . . . . .
C10 C 0.3862(12) 0.8425(12) 0.4916(6) 0.110(3) Uani 1 1 d . . . . .
H10A H 0.319674 0.774645 0.485853 0.165 Uiso 1 1 calc R U . . .
H10B H 0.356786 0.919182 0.469105 0.165 Uiso 1 1 calc R U . . .
H10C H 0.400883 0.865671 0.532228 0.165 Uiso 1 1 calc R U . . .
C11 C 0.7803(7) 0.5388(9) 0.5566(4) 0.076(2) Uani 1 1 d . U . . .
H11A H 0.809670 0.475651 0.529224 0.091 Uiso 1 1 calc R U . A 1
H11B H 0.847370 0.607367 0.563021 0.091 Uiso 1 1 calc R U . A 1
O1 O 0.4486(4) 0.5215(4) 0.54840(16) 0.0497(9) Uani 1 1 d . . . . .
O2 O 0.2549(5) 0.3518(5) 0.5732(2) 0.0645(11) Uani 1 1 d . . . . .
O3 O 0.1237(8) 0.3544(7) 0.6434(3) 0.112(3) Uani 1 1 d . . . . .
Sn1 Sn 0.34090(4) 0.53330(5) 0.61614(2) 0.0578(2) Uani 1 1 d . U . . .
Sn2 Sn 0.60006(4) 0.62597(4) 0.51866(2) 0.04970(19) Uani 1 1 d . . . . .
Cl1 Cl 0.2241(4) 0.0493(3) 0.6103(2) 0.1406(14) Uani 1 1 d . . . . .
Cl2 Cl 0.1100(5) 0.1502(4) 0.50223(17) 0.1447(14) Uani 1 1 d . . . . .
Cl3 Cl -0.0435(4) 0.1343(4) 0.6007(3) 0.179(2) Uani 1 1 d . . . . .
C5 C 0.4369(11) 0.4425(15) 0.6921(4) 0.114(4) Uani 1 1 d . U . . .
H5A H 0.424723 0.347602 0.687788 0.137 Uiso 1 1 calc R U . . .
H5B H 0.531144 0.459764 0.693468 0.137 Uiso 1 1 calc R U . . .
C12A C 0.770(2) 0.469(3) 0.6138(8) 0.079(5) Uani 0.550(18) 1 d . U P B 1
H12A H 0.758056 0.533301 0.643325 0.118 Uiso 0.550(18) 1 calc R U P B 1
H12B H 0.849675 0.419621 0.625023 0.118 Uiso 0.550(18) 1 calc R U P B 1
H12C H 0.695465 0.409796 0.609250 0.118 Uiso 0.550(18) 1 calc R U P B 1
O4A O 0.4351(19) 0.735(2) 0.6405(7) 0.072(5) Uani 0.550(18) 1 d . U P B 1
O5A O 0.617(2) 0.7640(19) 0.5957(5) 0.066(4) Uani 0.550(18) 1 d . U P B 1
Cl7A Cl 0.4964(12) 0.9459(18) 0.7256(8) 0.198(8) Uani 0.550(18) 1 d . U P B 1
Cl5A Cl 0.7219(17) 0.9787(16) 0.6697(5) 0.184(7) Uani 0.550(18) 1 d . U P B 1
Cl6B Cl 0.7672(10) 0.831(3) 0.7172(9) 0.195(9) Uani 0.450(18) 1 d . U P B 2
C12B C 0.806(7) 0.491(6) 0.626(2) 0.165(18) Uani 0.450(18) 1 d . U P B 2
H12D H 0.826740 0.567123 0.650705 0.248 Uiso 0.450(18) 1 calc R U P B 2
H12E H 0.879090 0.429983 0.631370 0.248 Uiso 0.450(18) 1 calc R U P B 2
H12F H 0.727888 0.448937 0.636822 0.248 Uiso 0.450(18) 1 calc R U P B 2
O4B O 0.464(2) 0.706(2) 0.6558(10) 0.077(6) Uani 0.450(18) 1 d . U P B 2
O5B O 0.625(3) 0.744(3) 0.6136(8) 0.086(6) Uani 0.450(18) 1 d . U P B 2
Cl7B Cl 0.5169(17) 0.8770(17) 0.7453(5) 0.168(7) Uani 0.450(18) 1 d . U P B 2
Cl5B Cl 0.621(3) 1.0219(10) 0.6566(6) 0.202(9) Uani 0.450(18) 1 d . U P B 2
Cl6A Cl 0.7105(18) 0.7654(11) 0.7402(5) 0.180(6) Uani 0.550(18) 1 d . U P B 1

loop_
_atom_site_aniso_label
_atom_site_aniso_U_11
_atom_site_aniso_U_22
_atom_site_aniso_U_33
_atom_site_aniso_U_23
_atom_site_aniso_U_13
_atom_site_aniso_U_12
C1 0.075(4) 0.071(5) 0.077(5) 0.003(4) 0.020(4) -0.016(4)
C2 0.097(6) 0.059(4) 0.115(7) -0.002(5) 0.036(5) -0.023(4)
C3 0.069(4) 0.072(4) 0.049(3) -0.014(3) 0.005(3) -0.010(3)
C4 0.084(5) 0.091(6) 0.057(4) -0.027(4) 0.012(3) -0.025(4)
C6 0.27(3) 0.34(3) 0.062(6) 0.002(11) 0.025(10) -0.06(2)
C7 0.070(4) 0.082(5) 0.120(7) -0.010(5) 0.032(4) 0.005(4)
C8 0.136(9) 0.100(8) 0.156(11) -0.021(7) 0.075(9) 0.013(7)
C9 0.101(6) 0.063(4) 0.092(6) 0.013(4) 0.041(5) 0.015(4)
C10 0.116(9) 0.093(7) 0.125(9) 0.008(6) 0.027(7) 0.017(6)
C11 0.051(3) 0.104(6) 0.071(4) -0.002(4) 0.006(3) -0.004(4)
O1 0.052(2) 0.057(2) 0.0402(18) -0.0115(16) 0.0100(15) -0.0077(17)
O2 0.064(3) 0.063(3) 0.070(3) -0.008(2) 0.022(2) -0.021(2)
O3 0.133(6) 0.108(5) 0.110(5) -0.031(4) 0.076(5) -0.038(4)
Sn1 0.0595(3) 0.0690(3) 0.0479(3) -0.01079(17) 0.01891(19) -0.01285(18)
Sn2 0.0506(3) 0.0513(3) 0.0485(3) -0.00683(14) 0.01145(17) -0.00939(15)
Cl1 0.157(3) 0.0836(17) 0.192(4) 0.0320(19) 0.065(3) 0.0111(17)
Cl2 0.196(4) 0.117(2) 0.116(2) -0.0219(18) 0.001(2) -0.075(2)
Cl3 0.112(2) 0.144(3) 0.297(7) -0.042(3) 0.091(3) -0.060(2)
C5 0.100(7) 0.181(12) 0.060(5) 0.026(6) -0.002(4) -0.017(7)
C12A 0.072(9) 0.109(13) 0.049(8) 0.008(7) -0.017(6) 0.024(8)
O4A 0.065(7) 0.101(10) 0.049(8) -0.027(7) 0.000(5) 0.000(6)
O5A 0.098(7) 0.085(8) 0.018(6) -0.022(6) 0.017(6) -0.037(6)
Cl7A 0.115(5) 0.223(13) 0.258(15) -0.168(12) 0.028(7) 0.000(7)
Cl5A 0.257(13) 0.192(11) 0.111(6) -0.052(7) 0.058(7) -0.166(11)
Cl6B 0.090(5) 0.28(2) 0.196(14) -0.129(15) -0.049(6) 0.016(8)
C12B 0.21(4) 0.20(4) 0.085(18) 0.03(3) 0.01(3) 0.00(3)
O4B 0.084(13) 0.094(12) 0.056(10) -0.021(8) 0.014(8) -0.060(11)
O5B 0.088(10) 0.142(15) 0.032(10) -0.019(10) 0.022(10) -0.025(10)
Cl7B 0.208(12) 0.213(13) 0.104(6) -0.112(8) 0.097(7) -0.116(11)
Cl5B 0.40(3) 0.080(5) 0.118(7) -0.011(4) -0.014(12) -0.068(9)
Cl6A 0.233(13) 0.155(7) 0.123(6) -0.009(5) -0.095(8) -0.015(7)

loop_
_atom_type_symbol
_atom_type_description
_atom_type_scat_dispersion_real
_atom_type_scat_dispersion_imag
_atom_type_scat_source
C C 0.0181 0.0091 'International Tables Vol C Tables 4.2.6.8 and 6.1.1.4'
H H 0.0000 0.0000 'International Tables Vol C Tables 4.2.6.8 and 6.1.1.4'
O O 0.0492 0.0322 'International Tables Vol C Tables 4.2.6.8 and 6.1.1.4'
Sn Sn 0.0259 5.4591 'International Tables Vol C Tables 4.2.6.8 and 6.1.1.4'
Cl Cl 0.3639 0.7018 'International Tables Vol C Tables 4.2.6.8 and 6.1.1.4'

loop_
_geom_angle_atom_site_label_1
_geom_angle_atom_site_label_2
_geom_angle_atom_site_label_3
_geom_angle
_geom_angle_site_symmetry_1
_geom_angle_site_symmetry_3
_geom_angle_publ_flag
O3 C1 O2 125.7(8) . . ?
O3 C1 C2 119.7(7) . . ?
O2 C1 C2 114.5(7) . . ?
C1 C2 Cl3 112.4(7) . . ?
C1 C2 Cl1 105.2(7) . . ?
Cl3 C2 Cl1 108.5(5) . . ?
C1 C2 Cl2 112.5(6) . . ?
Cl3 C2 Cl2 112.7(6) . . ?
Cl1 C2 Cl2 104.9(6) . . ?
O5B C3 O4B 128(2) . . ?
O4A C3 O5A 121.6(13) . . ?
O5B C3 C4 112.6(17) . . ?
O4B C3 C4 112.6(12) . . ?
O4A C3 C4 118.5(11) . . ?
O5A C3 C4 116.8(10) . . ?
C3 C4 Cl6B 112.2(8) . . ?
C3 C4 Cl5A 114.6(6) . . ?
C3 C4 Cl7B 111.8(7) . . ?
Cl6B C4 Cl7B 109.6(10) . . ?
C3 C4 Cl7A 114.3(7) . . ?
Cl5A C4 Cl7A 111.1(9) . . ?
C3 C4 Cl5B 105.8(7) . . ?
Cl6B C4 Cl5B 106.0(11) . . ?
Cl7B C4 Cl5B 111.3(10) . . ?
C3 C4 Cl6A 103.0(7) . . ?
Cl5A C4 Cl6A 103.6(8) . . ?
Cl7A C4 Cl6A 109.2(9) . . ?
C5 C6 H6A 109.5 . . ?
C5 C6 H6B 109.5 . . ?
H6A C6 H6B 109.5 . . ?
C5 C6 H6C 109.5 . . ?
H6A C6 H6C 109.5 . . ?
H6B C6 H6C 109.5 . . ?
C8 C7 Sn1 112.4(9) . . ?
C8 C7 H7A 109.1 . . ?
Sn1 C7 H7A 109.1 . . ?
C8 C7 H7B 109.1 . . ?
Sn1 C7 H7B 109.1 . . ?
H7A C7 H7B 107.8 . . ?
C7 C8 H8A 109.5 . . ?
C7 C8 H8B 109.5 . . ?
H8A C8 H8B 109.5 . . ?
C7 C8 H8C 109.5 . . ?
H8A C8 H8C 109.5 . . ?
H8B C8 H8C 109.5 . . ?
C10 C9 Sn2 116.5(7) . . ?
C9 C10 H10A 109.5 . . ?
C9 C10 H10B 109.5 . . ?
H10A C10 H10B 109.5 . . ?
C9 C10 H10C 109.5 . . ?
H10A C10 H10C 109.5 . . ?
H10B C10 H10C 109.5 . . ?
C12A C11 Sn2 114.0(9) . . ?
C12B C11 Sn2 123(2) . . ?
C12A C11 H11A 108.8 . . ?
Sn2 C11 H11A 108.8 . . ?
C12A C11 H11B 108.8 . . ?
Sn2 C11 H11B 108.8 . . ?
H11A C11 H11B 107.7 . . ?
Sn1 O1 Sn2 136.7(2) . . ?
Sn1 O1 Sn2 119.82(19) . 3_666 ?
Sn2 O1 Sn2 103.32(16) . 3_666 ?
C1 O2 Sn1 110.6(5) . . ?
O1 Sn1 C5 112.3(4) . . ?
O1 Sn1 C7 112.0(3) . . ?
C5 Sn1 C7 135.3(5) . . ?
O1 Sn1 O2 79.98(16) . . ?
C5 Sn1 O2 97.4(4) . . ?
C7 Sn1 O2 95.6(3) . . ?
O1 Sn1 O4B 91.9(6) . . ?
C5 Sn1 O4B 79.8(8) . . ?
C7 Sn1 O4B 93.2(8) . . ?
O2 Sn1 O4B 169.8(7) . . ?
O1 Sn1 O4A 89.6(5) . . ?
C5 Sn1 O4A 92.5(6) . . ?
C7 Sn1 O4A 82.1(5) . . ?
O2 Sn1 O4A 167.7(5) . . ?
O1 Sn2 C11 107.0(3) . . ?
O1 Sn2 C9 106.5(3) . . ?
C11 Sn2 C9 145.6(4) . . ?
O1 Sn2 O1 76.68(16) . 3_666 ?
C11 Sn2 O1 96.9(3) . 3_666 ?
C9 Sn2 O1 98.2(3) . 3_666 ?
O1 Sn2 O5A 92.4(5) . . ?
C11 Sn2 O5A 87.2(7) . . ?
C9 Sn2 O5A 83.7(6) . . ?
O1 Sn2 O5A 169.1(5) 3_666 . ?
O1 Sn2 O5B 87.4(7) . . ?
C11 Sn2 O5B 80.9(8) . . ?
C9 Sn2 O5B 92.9(8) . . ?
O1 Sn2 O5B 162.6(7) 3_666 . ?
C6 C5 Sn1 118.6(14) . . ?
C6 C5 H5A 107.7 . . ?
Sn1 C5 H5A 107.7 . . ?
C6 C5 H5B 107.7 . . ?
Sn1 C5 H5B 107.7 . . ?
H5A C5 H5B 107.1 . . ?
C11 C12A H12A 109.5 . . ?
C11 C12A H12B 109.5 . . ?
H12A C12A H12B 109.5 . . ?
C11 C12A H12C 109.5 . . ?
H12A C12A H12C 109.5 . . ?
H12B C12A H12C 109.5 . . ?
C3 O4A Sn1 129.6(13) . . ?
C3 O5A Sn2 133.1(12) . . ?
C11 C12B H12D 109.5 . . ?
C11 C12B H12E 109.5 . . ?
H12D C12B H12E 109.5 . . ?
C11 C12B H12F 109.5 . . ?
H12D C12B H12F 109.5 . . ?
H12E C12B H12F 109.5 . . ?
C3 O4B Sn1 135.3(17) . . ?
C3 O5B Sn2 131(2) . . ?

loop_
_geom_bond_atom_site_label_1
_geom_bond_atom_site_label_2
_geom_bond_distance
_geom_bond_site_symmetry_2
_geom_bond_publ_flag
C1 O3 1.211(10) . ?
C1 O2 1.281(9) . ?
C1 C2 1.551(12) . ?
C2 Cl3 1.722(9) . ?
C2 Cl1 1.768(12) . ?
C2 Cl2 1.777(11) . ?
C3 O5B 1.06(3) . ?
C3 O4B 1.21(2) . ?
C3 O4A 1.27(2) . ?
C3 O5A 1.301(19) . ?
C3 C4 1.557(9) . ?
C4 Cl6B 1.663(14) . ?
C4 Cl5A 1.677(11) . ?
C4 Cl7B 1.688(11) . ?
C4 Cl7A 1.696(14) . ?
C4 Cl5B 1.734(14) . ?
C4 Cl6A 1.771(14) . ?
C6 C5 1.37(2) . ?
C6 H6A 0.9600 . ?
C6 H6B 0.9600 . ?
C6 H6C 0.9600 . ?
C7 C8 1.528(15) . ?
C7 Sn1 2.135(9) . ?
C7 H7A 0.9700 . ?
C7 H7B 0.9700 . ?
C8 H8A 0.9600 . ?
C8 H8B 0.9600 . ?
C8 H8C 0.9600 . ?
C9 C10 1.477(14) . ?
C9 Sn2 2.137(9) . ?
C10 H10A 0.9600 . ?
C10 H10B 0.9600 . ?
C10 H10C 0.9600 . ?
C11 C12A 1.51(2) . ?
C11 C12B 1.67(5) . ?
C11 Sn2 2.123(8) . ?
C11 H11A 0.9700 . ?
C11 H11B 0.9700 . ?
O1 Sn1 2.017(4) . ?
O1 Sn2 2.051(4) . ?
O1 Sn2 2.162(4) 3_666 ?
O2 Sn1 2.212(5) . ?
Sn1 C5 2.110(10) . ?
Sn1 O4B 2.274(19) . ?
Sn1 O4A 2.29(2) . ?
Sn2 O5A 2.249(15) . ?
Sn2 O5B 2.48(2) . ?
C5 H5A 0.9700 . ?
C5 H5B 0.9700 . ?
C12A H12A 0.9600 . ?
C12A H12B 0.9600 . ?
C12A H12C 0.9600 . ?
C12B H12D 0.9600 . ?
C12B H12E 0.9600 . ?
C12B H12F 0.9600 . ?

loop_
_geom_torsion_atom_site_label_1
_geom_torsion_atom_site_label_2
_geom_torsion_atom_site_label_3
_geom_torsion_atom_site_label_4
_geom_torsion
_geom_torsion_site_symmetry_1
_geom_torsion_site_symmetry_2
_geom_torsion_site_symmetry_3
_geom_torsion_site_symmetry_4
_geom_torsion_publ_flag
O3 C1 C2 Cl3 20.7(13) . . . . ?
O2 C1 C2 Cl3 -159.7(7) . . . . ?
O3 C1 C2 Cl1 -97.2(10) . . . . ?
O2 C1 C2 Cl1 82.4(8) . . . . ?
O3 C1 C2 Cl2 149.1(9) . . . . ?
O2 C1 C2 Cl2 -31.3(11) . . . . ?
O5B C3 C4 Cl6B -40(2) . . . . ?
O4B C3 C4 Cl6B 113.7(17) . . . . ?
O4A C3 C4 Cl5A -145.2(14) . . . . ?
O5A C3 C4 Cl5A 15.1(17) . . . . ?
O5B C3 C4 Cl7B -163(2) . . . . ?
O4B C3 C4 Cl7B -9.8(18) . . . . ?
O4A C3 C4 Cl7A -15.3(15) . . . . ?
O5A C3 C4 Cl7A 144.9(16) . . . . ?
O5B C3 C4 Cl5B 75(2) . . . . ?
O4B C3 C4 Cl5B -131.2(17) . . . . ?
O4A C3 C4 Cl6A 103.1(13) . . . . ?
O5A C3 C4 Cl6A -96.7(15) . . . . ?
O3 C1 O2 Sn1 5.7(12) . . . . ?
C2 C1 O2 Sn1 -173.8(6) . . . . ?
O5A C3 O4A Sn1 57(2) . . . . ?
C4 C3 O4A Sn1 -143.8(11) . . . . ?
O4A C3 O5A Sn2 -30(3) . . . . ?
C4 C3 O5A Sn2 170.3(13) . . . . ?
O5B C3 O4B Sn1 -25(4) . . . . ?
C4 C3 O4B Sn1 -173.2(19) . . . . ?
O4B C3 O5B Sn2 43(4) . . . . ?
C4 C3 O5B Sn2 -168.3(19) . . . . ?
